data_2311428
loop_
_publ_author_name
'Khodjaniyazov, Khamid U.'
'Makhmudov, Utkir S.'
'Turgunov, Kambarali K.'
'Elmuradov, Burkhon Z.'

_publ_section_title
;
 Unusual formation of
 (<i>E</i>)-11-(amino-methyl-ene)-8,9,10,11-tetra-hydro-pyrido[2',3':4,5]pyrimido[1,2-<i>a</i>]azepin-5(7<i>H</i>)-one
 and its crystal structure.
;
_journal_coeditor_code XU5905
_journal_issue 'Pt 10'
_journal_name_full 'Acta crystallographica. Section E, Crystallographic communications'
_journal_page_first 1497
_journal_page_last 1500
_journal_paper_doi 10.1107/S2056989017013093
_journal_volume 73
_journal_year 2017
_chemical_formula_moiety 'C13 H14 N4 O'
_chemical_formula_sum 'C13 H14 N4 O'
_chemical_formula_weight 242.28
_chemical_melting_point 458(2)
_chemical_name_common
;
\a-Aminomethylidene-2,3-pentamethylenepyrido[2,3-<i>d</i>]pyrimidin-4-one
;
_chemical_name_systematic
(<i>E</i>)-11-(Aminomethylene)-8,9,10,11-tetrahydropyrido[2',3':4,5]pyrimido[1,2-<i>a</i>]azepin-5(7<i>H</i>)-one
_space_group_crystal_system monoclinic
_space_group_IT_number 14
_space_group_name_Hall '-P 2ybc'
_space_group_name_H-M_alt 'P 1 21/c 1'
_atom_sites_solution_hydrogens mixed
_audit_creation_method SHELXL-2014/7
_cell_angle_alpha 90
_cell_angle_beta 98.046(8)
_cell_angle_gamma 90
_cell_formula_units_Z 4
_cell_length_a 8.7260(7)
_cell_length_b 15.236(3)
_cell_length_c 8.6642(7)
_cell_measurement_reflns_used 911
_cell_measurement_temperature 293(2)
_cell_measurement_theta_max 75.7350
_cell_measurement_theta_min 5.8870
_cell_volume 1140.6(3)
_computing_cell_refinement
;
CrysAlis Pro (Oxford Diffraction, 2007)
;
_computing_data_collection
;
CrysAlis Pro (Oxford Diffraction, 2007)
;
_computing_data_reduction
;
CrysAlis Pro (Oxford Diffraction, 2007)
;
_computing_molecular_graphics
;
XP in sHELXTL (Sheldrick, 2008)
;
_computing_publication_material
;
<i>SHELXL2014/7</i> (Sheldrick, 2015)
;
_computing_structure_refinement
;
<i>SHELXL2014/7</i> (Sheldrick, 2015)
;
_computing_structure_solution
;
SHELXS-7 (Sheldrick, 2008)
;
_diffrn_ambient_temperature 293(2)
_diffrn_detector_area_resol_mean 10.2576
_diffrn_measured_fraction_theta_full 1.000
_diffrn_measured_fraction_theta_max 0.974
_diffrn_measurement_device 'four-circle diffractometer'
_diffrn_measurement_device_type ' Oxford Diffraction Xcalibur, Ruby'
_diffrn_measurement_method '\w scans'
_diffrn_radiation_monochromator graphite
_diffrn_radiation_type CuK\a
_diffrn_radiation_wavelength 1.54184
_diffrn_reflns_av_R_equivalents 0.0593
_diffrn_reflns_limit_h_max 10
_diffrn_reflns_limit_h_min -9
_diffrn_reflns_limit_k_max 18
_diffrn_reflns_limit_k_min -19
_diffrn_reflns_limit_l_max 8
_diffrn_reflns_limit_l_min -10
_diffrn_reflns_number 7589
_diffrn_reflns_theta_full 67.684
_diffrn_reflns_theta_max 76.681
_diffrn_reflns_theta_min 5.119
_exptl_absorpt_coefficient_mu 0.762
_exptl_absorpt_correction_T_max 1.00000
_exptl_absorpt_correction_T_min 0.96505
_exptl_absorpt_correction_type multi-scan
_exptl_absorpt_process_details
;
(CrysAlis Pro; Oxford Diffraction, 2007)
;
_exptl_crystal_colour colourless
_exptl_crystal_density_diffrn 1.411
_exptl_crystal_density_method 'not measured'
_exptl_crystal_description plate
_exptl_crystal_F_000 512
_exptl_crystal_size_max 0.40
_exptl_crystal_size_mid 0.35
_exptl_crystal_size_min 0.15
_refine_diff_density_max 0.183
_refine_diff_density_min -0.196
_refine_ls_extinction_method none
_refine_ls_goodness_of_fit_ref 1.038
_refine_ls_hydrogen_treatment mixed
_refine_ls_matrix_type full
_refine_ls_number_parameters 171
_refine_ls_number_reflns 2328
_refine_ls_number_restraints 0
_refine_ls_restrained_S_all 1.038
_refine_ls_R_factor_all 0.0865
_refine_ls_R_factor_gt 0.0497
_refine_ls_shift/su_max 0.001
_refine_ls_shift/su_mean 0.000
_refine_ls_structure_factor_coef Fsqd
_refine_ls_weighting_details 'w=1/[\s^2^(Fo^2^)+(0.0554P)^2^+0.0030P] where P=(Fo^2^+2Fc^2^)/3'
_refine_ls_weighting_scheme calc
_refine_ls_wR_factor_gt 0.1154
_refine_ls_wR_factor_ref 0.1413
_reflns_number_gt 1478
_reflns_number_total 2328
_reflns_threshold_expression 'I > 2\s(I)'
_cod_data_source_file xu5905sup1.cif
_cod_data_source_block I
_cod_original_sg_symbol_H-M 'P 21/c'
_cod_database_code 2311428
_shelx_space_group_comment
;
The symmetry employed for this shelxl refinement is uniquely defined
by the following loop, which should always be used as a source of
symmetry information in preference to the above space-group names.
They are only intended as comments.
;

loop_
_symmetry_equiv_pos_as_xyz
'x, y, z'
'-x, y+1/2, -z+1/2'
'-x, -y, -z'
'x, -y-1/2, z-1/2'

loop_
_atom_site_type_symbol
_atom_site_label
_atom_site_fract_x
_atom_site_fract_y
_atom_site_fract_z
_atom_site_U_iso_or_equiv
_atom_site_adp_type
_atom_site_calc_flag
_atom_site_occupancy
O O1 0.6098(2) 0.35990(15) 0.1710(2) 0.0621(5) Uani d 1
N N3 0.3638(2) 0.39263(13) 0.2102(2) 0.0449(4) Uani d 1
N N1 0.2921(2) 0.40925(14) 0.4621(2) 0.0472(5) Uani d 1
N N8 0.4731(3) 0.39670(16) 0.6821(2) 0.0569(5) Uani d 1
N N15 -0.1422(3) 0.49351(19) 0.2758(3) 0.0606(6) Uani d 1
C C2 0.2547(3) 0.40679(15) 0.3099(3) 0.0438(5) Uani d 1
C C9 0.0935(3) 0.41797(17) 0.2412(3) 0.0478(5) Uani d 1
C C4A 0.5549(3) 0.36809(16) 0.4323(3) 0.0468(5) Uani d 1
C C8A 0.4417(3) 0.39271(15) 0.5243(3) 0.0459(5) Uani d 1
C C4 0.5167(3) 0.37221(16) 0.2626(3) 0.0476(5) Uani d 1
C C14 0.0100(3) 0.47631(17) 0.3123(3) 0.0491(5) Uani d 1
H H14A 0.0630 0.5078 0.3950 0.059 Uiso calc 1
C C13 0.3195(3) 0.40613(17) 0.0415(3) 0.0502(6) Uani d 1
H H13A 0.4110 0.4200 -0.0056 0.060 Uiso calc 1
H H13B 0.2492 0.4556 0.0247 0.060 Uiso calc 1
C C5 0.7016(3) 0.34430(18) 0.5046(3) 0.0557(6) Uani d 1
H H5A 0.7782 0.3280 0.4457 0.067 Uiso calc 1
C C12 0.2420(3) 0.32550(18) -0.0367(3) 0.0560(6) Uani d 1
H H12A 0.1995 0.3400 -0.1432 0.067 Uiso calc 1
H H12B 0.3189 0.2798 -0.0403 0.067 Uiso calc 1
C C6 0.7310(3) 0.34538(19) 0.6636(3) 0.0576(6) Uani d 1
H H6A 0.8268 0.3281 0.7154 0.069 Uiso calc 1
C C10 0.0156(3) 0.3637(2) 0.1043(3) 0.0607(7) Uani d 1
H H10A -0.0772 0.3374 0.1341 0.073 Uiso calc 1
H H10B -0.0163 0.4030 0.0177 0.073 Uiso calc 1
C C7 0.6134(3) 0.3731(2) 0.7466(3) 0.0603(6) Uani d 1
H H7A 0.6354 0.3750 0.8547 0.072 Uiso calc 1
C C11 0.1136(3) 0.2911(2) 0.0480(3) 0.0617(7) Uani d 1
H H11A 0.1589 0.2566 0.1368 0.074 Uiso calc 1
H H11B 0.0474 0.2527 -0.0214 0.074 Uiso calc 1
H H1 -0.201(4) 0.456(2) 0.224(4) 0.112(16) Uiso d 1
H H2 -0.181(6) 0.527(3) 0.338(5) 0.16(2) Uiso d 1

loop_
_atom_site_aniso_label
_atom_site_aniso_U_11
_atom_site_aniso_U_22
_atom_site_aniso_U_33
_atom_site_aniso_U_12
_atom_site_aniso_U_13
_atom_site_aniso_U_23
O1 0.0464(10) 0.0880(14) 0.0538(10) 0.0053(9) 0.0141(8) -0.0095(9)
N3 0.0398(10) 0.0537(11) 0.0415(10) -0.0006(8) 0.0065(8) -0.0030(8)
N1 0.0420(10) 0.0574(12) 0.0430(10) 0.0022(9) 0.0082(8) -0.0032(8)
N8 0.0562(13) 0.0707(14) 0.0428(11) 0.0026(10) 0.0039(9) -0.0027(9)
N15 0.0465(13) 0.0786(17) 0.0566(13) 0.0100(11) 0.0072(10) 0.0016(11)
C2 0.0416(12) 0.0462(12) 0.0440(12) -0.0003(9) 0.0070(9) -0.0030(9)
C9 0.0400(12) 0.0593(14) 0.0443(12) 0.0014(10) 0.0071(9) -0.0003(10)
C4A 0.0424(12) 0.0492(13) 0.0484(12) -0.0002(10) 0.0047(10) -0.0026(9)
C8A 0.0430(12) 0.0494(13) 0.0450(12) 0.0015(9) 0.0049(9) -0.0019(9)
C4 0.0404(12) 0.0500(12) 0.0533(13) 0.0002(10) 0.0097(10) -0.0076(10)
C14 0.0393(12) 0.0630(15) 0.0446(12) 0.0021(11) 0.0042(9) 0.0033(10)
C13 0.0478(13) 0.0601(15) 0.0436(12) 0.0002(11) 0.0088(10) 0.0018(10)
C5 0.0450(14) 0.0610(16) 0.0611(15) 0.0061(11) 0.0074(11) -0.0003(11)
C12 0.0616(16) 0.0598(16) 0.0457(13) 0.0034(12) 0.0044(11) -0.0082(10)
C6 0.0467(13) 0.0625(16) 0.0600(15) 0.0042(11) -0.0053(11) 0.0051(12)
C10 0.0461(14) 0.0748(18) 0.0598(16) -0.0004(13) 0.0023(11) -0.0098(13)
C7 0.0628(16) 0.0693(17) 0.0455(13) -0.0001(13) -0.0036(11) 0.0008(11)
C11 0.0616(17) 0.0634(17) 0.0589(16) -0.0091(13) 0.0046(12) -0.0110(12)

loop_
_atom_type_symbol
_atom_type_description
_atom_type_scat_dispersion_real
_atom_type_scat_dispersion_imag
_atom_type_scat_source
C C 0.0181 0.0091 'International Tables Vol C Tables 4.2.6.8 and 6.1.1.4'
H H 0.0000 0.0000 'International Tables Vol C Tables 4.2.6.8 and 6.1.1.4'
N N 0.0311 0.0180 'International Tables Vol C Tables 4.2.6.8 and 6.1.1.4'
O O 0.0492 0.0322 'International Tables Vol C Tables 4.2.6.8 and 6.1.1.4'

loop_
_geom_angle_atom_site_label_1
_geom_angle_atom_site_label_2
_geom_angle_atom_site_label_3
_geom_angle
C4 N3 C2 122.98(19)
C4 N3 C13 117.70(18)
C2 N3 C13 119.16(19)
C2 N1 C8A 118.76(19)
C7 N8 C8A 117.3(2)
C14 N15 H1 120(3)
C14 N15 H2 116(4)
H1 N15 H2 118(4)
N1 C2 N3 122.2(2)
N1 C2 C9 119.8(2)
N3 C2 C9 118.0(2)
C14 C9 C2 116.2(2)
C14 C9 C10 120.1(2)
C2 C9 C10 123.6(2)
C5 C4A C8A 119.3(2)
C5 C4A C4 121.9(2)
C8A C4A C4 118.7(2)
N8 C8A N1 115.9(2)
N8 C8A C4A 121.6(2)
N1 C8A C4A 122.3(2)
O1 C4 N3 121.1(2)
O1 C4 C4A 124.5(2)
N3 C4 C4A 114.40(19)
N15 C14 C9 126.7(2)
N15 C14 H14A 116.6
C9 C14 H14A 116.6
N3 C13 C12 111.7(2)
N3 C13 H13A 109.3
C12 C13 H13A 109.3
N3 C13 H13B 109.3
C12 C13 H13B 109.3
H13A C13 H13B 107.9
C6 C5 C4A 118.8(2)
C6 C5 H5A 120.6
C4A C5 H5A 120.6
C11 C12 C13 112.1(2)
C11 C12 H12A 109.2
C13 C12 H12A 109.2
C11 C12 H12B 109.2
C13 C12 H12B 109.2
H12A C12 H12B 107.9
C5 C6 C7 118.4(2)
C5 C6 H6A 120.8
C7 C6 H6A 120.8
C11 C10 C9 115.8(2)
C11 C10 H10A 108.3
C9 C10 H10A 108.3
C11 C10 H10B 108.3
C9 C10 H10B 108.3
H10A C10 H10B 107.4
N8 C7 C6 124.6(2)
N8 C7 H7A 117.7
C6 C7 H7A 117.7
C12 C11 C10 113.0(2)
C12 C11 H11A 109.0
C10 C11 H11A 109.0
C12 C11 H11B 109.0
C10 C11 H11B 109.0
H11A C11 H11B 107.8

loop_
_geom_bond_atom_site_label_1
_geom_bond_atom_site_label_2
_geom_bond_distance
O1 C4 1.227(3)
N3 C4 1.383(3)
N3 C2 1.389(3)
N3 C13 1.473(3)
N1 C2 1.314(3)
N1 C8A 1.364(3)
N8 C7 1.323(4)
N8 C8A 1.357(3)
N15 C14 1.347(3)
N15 H1 0.852(19)
N15 H2 0.849(19)
C2 C9 1.458(3)
C9 C14 1.352(3)
C9 C10 1.525(4)
C4A C5 1.392(3)
C4A C8A 1.405(3)
C4A C4 1.463(3)
C14 H14A 0.9300
C13 C12 1.516(4)
C13 H13A 0.9700
C13 H13B 0.9700
C5 C6 1.365(4)
C5 H5A 0.9300
C12 C11 1.516(4)
C12 H12A 0.9700
C12 H12B 0.9700
C6 C7 1.398(4)
C6 H6A 0.9300
C10 C11 1.519(4)
C10 H10A 0.9700
C10 H10B 0.9700
C7 H7A 0.9300
C11 H11A 0.9700
C11 H11B 0.9700

loop_
_geom_hbond_atom_site_label_D
_geom_hbond_atom_site_label_H
_geom_hbond_atom_site_label_A
_geom_hbond_site_symmetry_A
_geom_hbond_distance_DH
_geom_hbond_distance_HA
_geom_hbond_distance_DA
_geom_hbond_angle_DHA
_geom_hbond_publ_flag
N15 H1 O1 1_455 0.85(3) 2.21(3) 3.017(3) 159(3) y
N15 H2 N1 3_566 0.85(5) 2.31(5) 3.146(3) 168(4) y
N15 H2 N8 3_566 0.85(5) 2.79(5) 3.401(4) 131(4) y
